data_7131868
loop_
_publ_author_name
'Parr, Joseph'
'White, Andrew J. P.'
'Crimmin, Mark Richard'

_publ_section_title
;
 Calcium-Stabilised Transition Metal Bis(Formyl) Complexes: Structure and
 Bonding
;
_journal_name_full 'Chemical Communications'
_journal_paper_doi 10.1039/D3CC03009A
_journal_year 2023
_chemical_formula_moiety 'C70 H99 Ca2 Ir N4 O2, 1.5(C6 H14)'
_chemical_formula_sum 'C79 H120 Ca2 Ir N4 O2'
_chemical_formula_weight 1430.14
_space_group_crystal_system monoclinic
_space_group_IT_number 14
_space_group_name_Hall '-P 2yn'
_space_group_name_H-M_alt 'P 1 21/n 1'
_atom_sites_solution_hydrogens geom
_audit_creation_method SHELXL-2018/3
_audit_update_record
;
2023-05-26 deposited with the CCDC.	2023-07-11 downloaded from the CCDC.
;
_cell_angle_alpha 90
_cell_angle_beta 97.7586(15)
_cell_angle_gamma 90
_cell_formula_units_Z 4
_cell_length_a 14.2170(3)
_cell_length_b 14.8985(3)
_cell_length_c 36.7785(5)
_cell_measurement_reflns_used 5741
_cell_measurement_temperature 173(2)
_cell_measurement_theta_max 73.3690
_cell_measurement_theta_min 4.2940
_cell_volume 7718.8(2)
_computing_cell_refinement 'CrysAlisPro, Rigaku OD'
_computing_data_collection 'CrysAlisPro, Rigaku OD'
_computing_data_reduction 'CrysAlisPro, Rigaku OD'
_computing_molecular_graphics 'Bruker SHELXTL'
_computing_publication_material 'CIFTAB-2014 (Sheldrick, 2017)'
_computing_structure_refinement 'SHELXL-2018/3 (Sheldrick, 2018)'
_computing_structure_solution 'SHELXS-2014 (Sheldrick, 2017)'
_diffrn_ambient_temperature 173(2)
_diffrn_detector_area_resol_mean 10.4115
_diffrn_measured_fraction_theta_full 0.962
_diffrn_measured_fraction_theta_max 0.930
_diffrn_measurement_device_type 'Agilent Xcalibur PX Ultra A'
_diffrn_measurement_method 'omega scans'
_diffrn_radiation_type CuK\a
_diffrn_radiation_wavelength 1.54184
_diffrn_reflns_av_R_equivalents 0.0784
_diffrn_reflns_av_unetI/netI 0.0985
_diffrn_reflns_Laue_measured_fraction_full 0.962
_diffrn_reflns_Laue_measured_fraction_max 0.930
_diffrn_reflns_limit_h_max 13
_diffrn_reflns_limit_h_min -17
_diffrn_reflns_limit_k_max 18
_diffrn_reflns_limit_k_min -8
_diffrn_reflns_limit_l_max 41
_diffrn_reflns_limit_l_min -45
_diffrn_reflns_number 24904
_diffrn_reflns_point_group_measured_fraction_full 0.962
_diffrn_reflns_point_group_measured_fraction_max 0.930
_diffrn_reflns_theta_full 67.684
_diffrn_reflns_theta_max 73.472
_diffrn_reflns_theta_min 3.833
_diffrn_source 'Enhance Ultra (Cu) X-ray Source'
_exptl_absorpt_coefficient_mu 4.844
_exptl_absorpt_correction_T_max 0.820
_exptl_absorpt_correction_T_min 0.486
_exptl_absorpt_correction_type analytical
_exptl_absorpt_process_details
; 
CrysAlisPro 1.171.42.49 (Rigaku Oxford Diffraction, 2022) 
Analytical numeric absorption correction using a multifaceted crystal 
model based on expressions derived by R.C. Clark & J.S. Reid. 
(Clark, R. C. & Reid, J. S. (1995). Acta Cryst. A51, 887-897) 
Empirical absorption correction using spherical harmonics, 
implemented in SCALE3 ABSPACK scaling algorithm. 
;
_exptl_crystal_colour Yellow
_exptl_crystal_density_diffrn 1.231
_exptl_crystal_description 'platy needles'
_exptl_crystal_F_000 3020
_exptl_crystal_size_max 0.218
_exptl_crystal_size_mid 0.112
_exptl_crystal_size_min 0.046
_refine_diff_density_max 2.585
_refine_diff_density_min -1.261
_refine_diff_density_rms 0.123
_refine_ls_extinction_method none
_refine_ls_goodness_of_fit_ref 0.960
_refine_ls_hydrogen_treatment constr
_refine_ls_matrix_type full
_refine_ls_number_parameters 728
_refine_ls_number_reflns 14472
_refine_ls_number_restraints 0
_refine_ls_restrained_S_all 0.960
_refine_ls_R_factor_all 0.1019
_refine_ls_R_factor_gt 0.0656
_refine_ls_shift/su_max 0.003
_refine_ls_shift/su_mean 0.000
_refine_ls_structure_factor_coef Fsqd
_refine_ls_weighting_details 'w=1/[\s^2^(Fo^2^)+(0.0844P)^2^] where P=(Fo^2^+2Fc^2^)/3'
_refine_ls_weighting_scheme calc
_refine_ls_wR_factor_gt 0.1539
_refine_ls_wR_factor_ref 0.1684
_reflns_Friedel_coverage 0.000
_reflns_number_gt 8974
_reflns_number_total 14472
_reflns_threshold_expression 'I > 2\s(I)'
_cod_data_source_file d3cc03009a3.cif
_cod_data_source_block 3-Ir
_cod_original_sg_symbol_H-M 'P 21/n'
_cod_database_code 7131868
_shelx_shelxl_version_number 2018/3
_shelx_space_group_comment
; 
The symmetry employed for this shelxl refinement is uniquely defined 
by the following loop, which should always be used as a source of 
symmetry information in preference to the above space-group names. 
They are only intended as comments. 
;

loop_
_space_group_symop_operation_xyz
'x, y, z'
'-x+1/2, y+1/2, -z+1/2'
'-x, -y, -z'
'x-1/2, -y-1/2, z-1/2'

loop_
_atom_site_label
_atom_site_type_symbol
_atom_site_fract_x
_atom_site_fract_y
_atom_site_fract_z
_atom_site_U_iso_or_equiv
_atom_site_adp_type
_atom_site_occupancy
_atom_site_site_symmetry_order
_atom_site_calc_flag
_atom_site_refinement_flags_posn
_atom_site_refinement_flags_adp
_atom_site_refinement_flags_occupancy
_atom_site_disorder_assembly
_atom_site_disorder_group
Ir1 Ir 0.45441(2) 0.25894(2) 0.58007(2) 0.03749(10) Uani 1 1 d . . . . .
Ca1 Ca 0.47947(12) 0.17533(9) 0.66078(4) 0.0385(3) Uani 1 1 d . . . . .
Ca2 Ca 0.31282(11) 0.35247(10) 0.63018(4) 0.0396(3) Uani 1 1 d . . . . .
N1 N 0.5650(4) 0.1914(4) 0.72020(16) 0.0374(13) Uani 1 1 d . . . . .
C1 C 0.5783(5) 0.1271(5) 0.74519(18) 0.0379(16) Uani 1 1 d . . . . .
C2 C 0.5516(6) 0.0351(5) 0.7391(2) 0.0420(17) Uani 1 1 d . . . . .
H2A H 0.550018 0.001046 0.760827 0.050 Uiso 1 1 calc R U . . .
C3 C 0.5273(6) -0.0132(5) 0.7064(2) 0.0415(16) Uani 1 1 d . . . . .
N3 N 0.5081(4) 0.0208(4) 0.67337(16) 0.0378(13) Uani 1 1 d . . . . .
C4 C 0.6266(8) 0.1472(6) 0.7837(2) 0.060(2) Uani 1 1 d . . . . .
H4A H 0.694063 0.131777 0.785524 0.090 Uiso 1 1 calc R U . . .
H4B H 0.596842 0.111599 0.801425 0.090 Uiso 1 1 calc R U . . .
H4C H 0.619978 0.211194 0.788953 0.090 Uiso 1 1 calc R U . . .
C5 C 0.5310(7) -0.1143(5) 0.7122(2) 0.056(2) Uani 1 1 d . . . . .
H5A H 0.483655 -0.143167 0.694058 0.083 Uiso 1 1 calc R U . . .
H5B H 0.517204 -0.128295 0.736942 0.083 Uiso 1 1 calc R U . . .
H5C H 0.594367 -0.136455 0.709206 0.083 Uiso 1 1 calc R U . . .
C6 C 0.6082(5) 0.2768(5) 0.72843(19) 0.0410(16) Uani 1 1 d . . . . .
C7 C 0.7005(6) 0.2918(5) 0.7195(2) 0.0428(17) Uani 1 1 d . . . . .
C8 C 0.7421(6) 0.3757(6) 0.7268(2) 0.052(2) Uani 1 1 d . . . . .
H8A H 0.804084 0.386928 0.720918 0.062 Uiso 1 1 calc R U . . .
C9 C 0.6939(7) 0.4428(6) 0.7425(3) 0.061(2) Uani 1 1 d . . . . .
H9A H 0.724194 0.498780 0.748298 0.073 Uiso 1 1 calc R U . . .
C10 C 0.6052(7) 0.4298(6) 0.7497(2) 0.056(2) Uani 1 1 d . . . . .
H10A H 0.573508 0.478037 0.759740 0.067 Uiso 1 1 calc R U . . .
C11 C 0.5566(6) 0.3479(5) 0.7429(2) 0.0441(18) Uani 1 1 d . . . . .
C12 C 0.7548(6) 0.2196(6) 0.7015(2) 0.0503(19) Uani 1 1 d . . . . .
H12A H 0.714089 0.164628 0.698859 0.060 Uiso 1 1 calc R U . . .
C13 C 0.7712(7) 0.2493(8) 0.6627(3) 0.072(3) Uani 1 1 d . . . . .
H13A H 0.709789 0.259017 0.647593 0.109 Uiso 1 1 calc R U . . .
H13B H 0.806321 0.202447 0.651545 0.109 Uiso 1 1 calc R U . . .
H13C H 0.807793 0.305188 0.664305 0.109 Uiso 1 1 calc R U . . .
C14 C 0.8490(7) 0.1939(7) 0.7245(3) 0.066(3) Uani 1 1 d . . . . .
H14A H 0.891288 0.246159 0.727063 0.100 Uiso 1 1 calc R U . . .
H14B H 0.878889 0.145183 0.712357 0.100 Uiso 1 1 calc R U . . .
H14C H 0.837048 0.174050 0.748900 0.100 Uiso 1 1 calc R U . . .
C15 C 0.4565(6) 0.3372(6) 0.7505(2) 0.052(2) Uani 1 1 d . . . . .
H15A H 0.431970 0.278996 0.739543 0.063 Uiso 1 1 calc R U . . .
C16 C 0.4515(8) 0.3329(8) 0.7917(3) 0.074(3) Uani 1 1 d . . . . .
H16A H 0.484168 0.385081 0.803806 0.112 Uiso 1 1 calc R U . . .
H16B H 0.482265 0.277779 0.801844 0.112 Uiso 1 1 calc R U . . .
H16C H 0.384949 0.333168 0.796003 0.112 Uiso 1 1 calc R U . . .
C17 C 0.3923(7) 0.4110(7) 0.7334(3) 0.066(3) Uani 1 1 d . . . . .
H17A H 0.327545 0.400795 0.738922 0.099 Uiso 1 1 calc R U . . .
H17B H 0.392364 0.410917 0.706805 0.099 Uiso 1 1 calc R U . . .
H17C H 0.415242 0.469078 0.743517 0.099 Uiso 1 1 calc R U . . .
C18 C 0.5043(6) -0.0362(5) 0.6421(2) 0.0439(18) Uani 1 1 d . . . . .
C19 C 0.4148(7) -0.0578(5) 0.6219(2) 0.051(2) Uani 1 1 d . . . . .
C20 C 0.4145(9) -0.1092(6) 0.5900(3) 0.068(3) Uani 1 1 d . . . . .
H20A H 0.355704 -0.125646 0.576157 0.082 Uiso 1 1 calc R U . . .
C21 C 0.5004(9) -0.1369(7) 0.5780(3) 0.073(3) Uani 1 1 d . . . . .
H21A H 0.499022 -0.168983 0.555648 0.088 Uiso 1 1 calc R U . . .
C22 C 0.5838(8) -0.1180(6) 0.5982(2) 0.064(3) Uani 1 1 d . . . . .
H22A H 0.640987 -0.138920 0.590395 0.077 Uiso 1 1 calc R U . . .
C23 C 0.5879(7) -0.0675(6) 0.6309(2) 0.052(2) Uani 1 1 d . . . . .
C24 C 0.3217(7) -0.0306(6) 0.6349(3) 0.059(2) Uani 1 1 d . . . . .
H24A H 0.332079 0.030069 0.646333 0.070 Uiso 1 1 calc R U . . .
C25 C 0.2949(8) -0.0924(8) 0.6642(3) 0.078(3) Uani 1 1 d . . . . .
H25A H 0.234663 -0.072577 0.671688 0.117 Uiso 1 1 calc R U . . .
H25B H 0.344609 -0.091029 0.685432 0.117 Uiso 1 1 calc R U . . .
H25C H 0.288015 -0.153675 0.654559 0.117 Uiso 1 1 calc R U . . .
C26 C 0.2409(8) -0.0214(8) 0.6039(3) 0.085(4) Uani 1 1 d . . . . .
H26A H 0.215182 -0.080948 0.596953 0.128 Uiso 1 1 calc R U . . .
H26B H 0.264279 0.006607 0.582729 0.128 Uiso 1 1 calc R U . . .
H26C H 0.190925 0.016053 0.611906 0.128 Uiso 1 1 calc R U . . .
C27 C 0.6858(7) -0.0489(7) 0.6520(3) 0.062(2) Uani 1 1 d . . . . .
H27A H 0.676076 -0.020002 0.675708 0.074 Uiso 1 1 calc R U . . .
C28 C 0.7405(8) 0.0187(9) 0.6308(3) 0.086(4) Uani 1 1 d . . . . .
H28A H 0.803948 0.028437 0.644292 0.130 Uiso 1 1 calc R U . . .
H28B H 0.706004 0.075756 0.628290 0.130 Uiso 1 1 calc R U . . .
H28C H 0.746243 -0.005363 0.606390 0.130 Uiso 1 1 calc R U . . .
C29 C 0.7433(9) -0.1359(9) 0.6613(3) 0.093(4) Uani 1 1 d . . . . .
H29A H 0.752520 -0.166925 0.638567 0.140 Uiso 1 1 calc R U . . .
H29B H 0.708538 -0.175110 0.676254 0.140 Uiso 1 1 calc R U . . .
H29C H 0.805184 -0.120805 0.675041 0.140 Uiso 1 1 calc R U . . .
N31 N 0.1663(5) 0.3369(4) 0.65332(16) 0.0425(14) Uani 1 1 d . . . . .
C31 C 0.1184(6) 0.4037(6) 0.6662(2) 0.0478(19) Uani 1 1 d . . . . .
C32 C 0.1411(6) 0.4945(6) 0.6663(2) 0.050(2) Uani 1 1 d . . . . .
H32A H 0.109183 0.530171 0.682226 0.060 Uiso 1 1 calc R U . . .
C33 C 0.2035(6) 0.5426(5) 0.6468(2) 0.0450(18) Uani 1 1 d . . . . .
N33 N 0.2666(5) 0.5048(4) 0.62800(17) 0.0426(14) Uani 1 1 d . . . . .
C34 C 0.0241(7) 0.3828(7) 0.6807(3) 0.066(3) Uani 1 1 d . . . . .
H34A H -0.027394 0.380788 0.660095 0.099 Uiso 1 1 calc R U . . .
H34B H 0.010787 0.429805 0.697937 0.099 Uiso 1 1 calc R U . . .
H34C H 0.028872 0.324679 0.693236 0.099 Uiso 1 1 calc R U . . .
C35 C 0.1913(8) 0.6448(6) 0.6472(3) 0.061(2) Uani 1 1 d . . . . .
H35A H 0.243891 0.673283 0.636910 0.092 Uiso 1 1 calc R U . . .
H35B H 0.191105 0.665229 0.672547 0.092 Uiso 1 1 calc R U . . .
H35C H 0.131085 0.661108 0.632509 0.092 Uiso 1 1 calc R U . . .
C36 C 0.1242(5) 0.2494(6) 0.6527(2) 0.0477(17) Uani 1 1 d . . . . .
C37 C 0.0585(6) 0.2232(6) 0.6222(2) 0.052(2) Uani 1 1 d . . . . .
C38 C 0.0141(7) 0.1401(7) 0.6221(3) 0.063(2) Uani 1 1 d . . . . .
H38A H -0.030859 0.123318 0.601684 0.076 Uiso 1 1 calc R U . . .
C39 C 0.0344(8) 0.0823(7) 0.6509(3) 0.075(3) Uani 1 1 d . . . . .
H39A H 0.002476 0.026255 0.650826 0.089 Uiso 1 1 calc R U . . .
C40 C 0.1015(7) 0.1055(7) 0.6804(3) 0.062(2) Uani 1 1 d . . . . .
H40A H 0.115346 0.064983 0.700392 0.074 Uiso 1 1 calc R U . . .
C41 C 0.1488(6) 0.1873(6) 0.6811(2) 0.053(2) Uani 1 1 d . . . . .
C42 C 0.0402(7) 0.2815(7) 0.5884(2) 0.062(2) Uani 1 1 d . . . . .
H42A H 0.064294 0.343029 0.595481 0.074 Uiso 1 1 calc R U . . .
C43 C 0.0925(8) 0.2492(9) 0.5575(3) 0.080(3) Uani 1 1 d . . . . .
H43A H 0.160864 0.247926 0.565988 0.120 Uiso 1 1 calc R U . . .
H43B H 0.079654 0.290116 0.536576 0.120 Uiso 1 1 calc R U . . .
H43C H 0.070719 0.188721 0.550058 0.120 Uiso 1 1 calc R U . . .
C44 C -0.0658(7) 0.2905(9) 0.5733(3) 0.086(4) Uani 1 1 d . . . . .
H44A H -0.089771 0.232546 0.563335 0.128 Uiso 1 1 calc R U . . .
H44B H -0.073574 0.335694 0.553741 0.128 Uiso 1 1 calc R U . . .
H44C H -0.101407 0.308807 0.593045 0.128 Uiso 1 1 calc R U . . .
C45 C 0.2266(6) 0.2109(6) 0.7134(2) 0.052(2) Uani 1 1 d . . . . .
H45A H 0.267598 0.259107 0.704996 0.063 Uiso 1 1 calc R U . . .
C46 C 0.1840(9) 0.2464(10) 0.7461(3) 0.099(4) Uani 1 1 d . . . . .
H46A H 0.130280 0.208475 0.750457 0.149 Uiso 1 1 calc R U . . .
H46B H 0.161904 0.308055 0.741178 0.149 Uiso 1 1 calc R U . . .
H46C H 0.232128 0.245569 0.767847 0.149 Uiso 1 1 calc R U . . .
C47 C 0.2894(7) 0.1297(7) 0.7247(3) 0.071(3) Uani 1 1 d . . . . .
H47A H 0.349551 0.149901 0.738398 0.106 Uiso 1 1 calc R U . . .
H47B H 0.301877 0.097118 0.702702 0.106 Uiso 1 1 calc R U . . .
H47C H 0.256920 0.089918 0.740210 0.106 Uiso 1 1 calc R U . . .
C48 C 0.3097(7) 0.5590(5) 0.6028(2) 0.050(2) Uani 1 1 d . . . . .
C49 C 0.4061(8) 0.5851(5) 0.6121(2) 0.056(2) Uani 1 1 d . . . . .
C50 C 0.4478(9) 0.6317(6) 0.5858(3) 0.073(3) Uani 1 1 d . . . . .
H50A H 0.511939 0.650595 0.591400 0.087 Uiso 1 1 calc R U . . .
C51 C 0.3979(11) 0.6518(8) 0.5510(3) 0.091(4) Uani 1 1 d . . . . .
H51A H 0.428060 0.683437 0.533356 0.110 Uiso 1 1 calc R U . . .
C52 C 0.3064(10) 0.6256(7) 0.5431(3) 0.082(4) Uani 1 1 d . . . . .
H52A H 0.272653 0.638436 0.519615 0.098 Uiso 1 1 calc R U . . .
C53 C 0.2612(8) 0.5808(6) 0.5683(2) 0.060(2) Uani 1 1 d . . . . .
C54 C 0.4623(7) 0.5671(6) 0.6497(3) 0.063(2) Uani 1 1 d . . . . .
H54A H 0.439587 0.508155 0.658145 0.075 Uiso 1 1 calc R U . . .
C55 C 0.4413(10) 0.6353(10) 0.6772(3) 0.107(5) Uani 1 1 d . . . . .
H55A H 0.476498 0.620363 0.701248 0.161 Uiso 1 1 calc R U . . .
H55B H 0.373123 0.635463 0.678877 0.161 Uiso 1 1 calc R U . . .
H55C H 0.460691 0.694813 0.669648 0.161 Uiso 1 1 calc R U . . .
C56 C 0.5672(8) 0.5591(8) 0.6507(4) 0.087(4) Uani 1 1 d . . . . .
H56A H 0.593832 0.617786 0.645712 0.130 Uiso 1 1 calc R U . . .
H56B H 0.581310 0.515975 0.632043 0.130 Uiso 1 1 calc R U . . .
H56C H 0.595471 0.538186 0.675007 0.130 Uiso 1 1 calc R U . . .
C57 C 0.1556(8) 0.5555(8) 0.5581(3) 0.075(3) Uani 1 1 d . . . . .
H57A H 0.130707 0.535284 0.580890 0.090 Uiso 1 1 calc R U . . .
C58 C 0.1466(9) 0.4765(10) 0.5306(4) 0.105(5) Uani 1 1 d . . . . .
H58A H 0.159656 0.497902 0.506592 0.157 Uiso 1 1 calc R U . . .
H58B H 0.082179 0.451980 0.528369 0.157 Uiso 1 1 calc R U . . .
H58C H 0.192422 0.429653 0.539470 0.157 Uiso 1 1 calc R U . . .
C59 C 0.0949(12) 0.6359(11) 0.5420(4) 0.121(6) Uani 1 1 d . . . . .
H59A H 0.098250 0.640501 0.515659 0.181 Uiso 1 1 calc R U . . .
H59B H 0.119090 0.691265 0.554253 0.181 Uiso 1 1 calc R U . . .
H59C H 0.028753 0.626721 0.545998 0.181 Uiso 1 1 calc R U . . .
C63 C 0.4323(4) 0.3051(5) 0.52079(15) 0.058(2) Uani 1 1 d G . . . .
C62 C 0.4309(4) 0.2098(5) 0.52065(15) 0.061(3) Uani 1 1 d G . . . .
C61 C 0.5219(5) 0.1791(3) 0.53638(16) 0.054(2) Uani 1 1 d G . . . .
C65 C 0.5796(3) 0.2554(4) 0.54624(14) 0.0514(18) Uani 1 1 d G . . . .
C64 C 0.5243(4) 0.3333(3) 0.53660(17) 0.057(2) Uani 1 1 d G . . . .
C66 C 0.5516(10) 0.0834(7) 0.5390(3) 0.082(4) Uani 1 1 d . . . . .
H66A H 0.602512 0.075877 0.559521 0.123 Uiso 1 1 calc R U . . .
H66B H 0.574541 0.065343 0.516104 0.123 Uiso 1 1 calc R U . . .
H66C H 0.497280 0.045952 0.542991 0.123 Uiso 1 1 calc R U . . .
C67 C 0.3481(9) 0.1501(9) 0.5054(3) 0.084(4) Uani 1 1 d . . . . .
H67A H 0.362815 0.087614 0.512234 0.126 Uiso 1 1 calc R U . . .
H67B H 0.337387 0.155326 0.478563 0.126 Uiso 1 1 calc R U . . .
H67C H 0.290873 0.168947 0.515449 0.126 Uiso 1 1 calc R U . . .
C68 C 0.3527(8) 0.3663(9) 0.5041(3) 0.086(4) Uani 1 1 d . . . . .
H68A H 0.291535 0.336606 0.504899 0.129 Uiso 1 1 calc R U . . .
H68B H 0.360416 0.379219 0.478504 0.129 Uiso 1 1 calc R U . . .
H68C H 0.354796 0.422500 0.517977 0.129 Uiso 1 1 calc R U . . .
C69 C 0.5582(8) 0.4300(6) 0.5410(3) 0.067(3) Uani 1 1 d . . . . .
H69A H 0.504135 0.469159 0.543683 0.100 Uiso 1 1 calc R U . . .
H69B H 0.586724 0.448074 0.519361 0.100 Uiso 1 1 calc R U . . .
H69C H 0.605500 0.435023 0.562929 0.100 Uiso 1 1 calc R U . . .
C70 C 0.6846(6) 0.2558(7) 0.5602(2) 0.063(2) Uani 1 1 d . . . . .
H70A H 0.702099 0.199059 0.572829 0.095 Uiso 1 1 calc R U . . .
H70B H 0.699088 0.305815 0.577344 0.095 Uiso 1 1 calc R U . . .
H70C H 0.720735 0.262721 0.539488 0.095 Uiso 1 1 calc R U . . .
C71 C 0.3552(5) 0.1946(5) 0.59911(19) 0.0376(15) Uani 1 1 d . . . . .
H71A H 0.320618 0.155197 0.581903 0.045 Uiso 1 1 calc R U . . .
O71 O 0.3262(4) 0.1947(3) 0.63113(13) 0.0396(11) Uani 1 1 d . . . . .
C72 C 0.4991(5) 0.3273(4) 0.62284(19) 0.0354(15) Uani 1 1 d . . . . .
H72A H 0.552392 0.364099 0.620274 0.042 Uiso 1 1 calc R U . . .
O72 O 0.4699(4) 0.3329(3) 0.65517(13) 0.0381(11) Uani 1 1 d . . . . .

loop_
_atom_site_aniso_label
_atom_site_aniso_U_11
_atom_site_aniso_U_22
_atom_site_aniso_U_33
_atom_site_aniso_U_23
_atom_site_aniso_U_13
_atom_site_aniso_U_12
Ir1 0.04313(16) 0.03805(16) 0.03155(14) 0.00308(14) 0.00601(10) 0.00205(16)
Ca1 0.0483(9) 0.0292(6) 0.0361(7) 0.0019(5) -0.0018(6) 0.0019(6)
Ca2 0.0403(8) 0.0343(7) 0.0456(8) 0.0040(6) 0.0113(6) 0.0041(6)
N1 0.041(3) 0.028(3) 0.043(3) -0.005(2) 0.007(3) -0.006(3)
C1 0.040(4) 0.046(4) 0.028(3) 0.001(3) 0.003(3) 0.007(3)
C2 0.052(5) 0.036(4) 0.039(4) 0.013(3) 0.009(3) 0.006(3)
C3 0.041(4) 0.038(4) 0.046(4) 0.004(3) 0.008(3) 0.000(3)
N3 0.043(4) 0.025(3) 0.045(3) 0.001(2) 0.002(3) -0.005(3)
C4 0.088(7) 0.051(5) 0.036(4) 0.004(3) -0.011(4) 0.001(5)
C5 0.070(6) 0.039(4) 0.055(5) 0.004(4) -0.002(4) 0.009(4)
C6 0.042(4) 0.041(4) 0.040(3) -0.001(3) 0.001(3) 0.003(3)
C7 0.048(4) 0.042(4) 0.040(4) -0.001(3) 0.008(3) -0.008(3)
C8 0.037(4) 0.056(5) 0.060(5) 0.000(4) 0.002(4) -0.017(4)
C9 0.068(6) 0.041(4) 0.071(6) -0.009(4) 0.000(5) -0.021(4)
C10 0.055(6) 0.043(4) 0.067(5) -0.013(4) -0.003(4) -0.002(4)
C11 0.049(5) 0.037(4) 0.046(4) -0.002(3) 0.004(3) -0.001(3)
C12 0.039(4) 0.047(4) 0.064(5) -0.015(4) 0.007(4) -0.012(3)
C13 0.069(6) 0.088(7) 0.065(5) -0.004(6) 0.028(4) 0.006(7)
C14 0.055(6) 0.052(5) 0.090(7) -0.003(5) 0.004(5) 0.004(5)
C15 0.054(5) 0.040(4) 0.064(5) -0.013(4) 0.010(4) 0.001(4)
C16 0.067(7) 0.079(7) 0.080(7) 0.013(6) 0.022(5) 0.015(6)
C17 0.068(6) 0.059(5) 0.067(6) -0.014(5) 0.000(5) 0.020(5)
C18 0.050(5) 0.031(3) 0.050(4) 0.003(3) 0.002(4) -0.001(3)
C19 0.062(6) 0.031(4) 0.059(5) 0.000(3) 0.000(4) -0.007(4)
C20 0.087(8) 0.047(5) 0.065(6) -0.008(4) -0.007(5) -0.016(5)
C21 0.111(9) 0.050(5) 0.058(5) -0.022(4) 0.007(6) -0.020(6)
C22 0.086(7) 0.052(5) 0.053(5) -0.010(4) 0.007(5) 0.011(5)
C23 0.065(6) 0.043(4) 0.046(4) 0.006(3) -0.001(4) 0.005(4)
C24 0.059(6) 0.045(5) 0.070(6) 0.001(4) -0.001(5) -0.015(4)
C25 0.067(7) 0.063(6) 0.103(9) 0.014(6) 0.012(6) -0.012(5)
C26 0.062(7) 0.070(7) 0.117(9) 0.003(6) -0.014(6) -0.025(6)
C27 0.045(5) 0.083(7) 0.056(5) -0.018(5) -0.001(4) 0.016(5)
C28 0.052(6) 0.103(9) 0.103(9) -0.019(7) 0.007(6) -0.007(6)
C29 0.078(8) 0.107(10) 0.091(8) -0.021(7) 0.000(6) 0.051(7)
N31 0.043(4) 0.047(3) 0.038(3) 0.001(3) 0.006(3) -0.004(3)
C31 0.041(5) 0.059(5) 0.045(4) 0.000(4) 0.014(3) 0.002(4)
C32 0.062(5) 0.052(5) 0.041(4) -0.006(3) 0.021(4) 0.005(4)
C33 0.050(5) 0.040(4) 0.044(4) -0.007(3) -0.001(3) 0.011(4)
N33 0.052(4) 0.033(3) 0.043(3) 0.000(3) 0.008(3) 0.010(3)
C34 0.074(7) 0.061(6) 0.070(6) 0.001(5) 0.034(5) 0.009(5)
C35 0.077(7) 0.041(4) 0.065(5) -0.008(4) 0.011(5) 0.010(4)
C36 0.039(4) 0.052(4) 0.054(4) -0.007(4) 0.014(3) -0.016(4)
C37 0.035(4) 0.061(5) 0.060(5) 0.000(4) 0.007(3) 0.002(4)
C38 0.043(5) 0.061(6) 0.083(6) -0.009(5) -0.002(4) -0.017(4)
C39 0.070(7) 0.056(6) 0.096(8) -0.003(5) 0.006(6) -0.024(5)
C40 0.045(5) 0.061(6) 0.081(6) 0.012(5) 0.013(5) -0.006(4)
C41 0.050(5) 0.059(5) 0.053(5) 0.008(4) 0.020(4) -0.004(4)
C42 0.062(6) 0.061(6) 0.057(5) 0.002(4) -0.011(4) -0.007(5)
C43 0.076(7) 0.098(8) 0.069(6) -0.004(6) 0.021(5) -0.001(7)
C44 0.050(6) 0.121(10) 0.081(7) 0.010(7) -0.008(5) 0.011(6)
C45 0.051(5) 0.063(5) 0.043(4) 0.007(4) 0.004(3) -0.001(4)
C46 0.105(9) 0.145(12) 0.046(5) -0.013(7) 0.002(5) 0.018(10)
C47 0.056(6) 0.065(6) 0.090(7) 0.017(5) 0.002(5) 0.000(5)
C48 0.077(6) 0.030(4) 0.042(4) 0.002(3) 0.013(4) -0.005(4)
C49 0.084(7) 0.026(4) 0.061(5) -0.004(3) 0.017(5) -0.009(4)
C50 0.101(9) 0.050(5) 0.075(7) -0.012(5) 0.036(6) -0.025(6)
C51 0.151(13) 0.069(7) 0.059(6) 0.010(5) 0.033(7) -0.029(8)
C52 0.139(12) 0.054(6) 0.052(5) 0.011(4) 0.009(6) -0.015(7)
C53 0.082(7) 0.053(5) 0.046(4) 0.006(4) 0.011(4) 0.005(5)
C54 0.066(6) 0.055(5) 0.070(6) -0.009(4) 0.017(5) -0.027(5)
C55 0.098(10) 0.139(13) 0.077(8) -0.052(8) -0.011(7) 0.036(9)
C56 0.074(8) 0.077(7) 0.110(9) -0.030(7) 0.014(7) -0.008(6)
C57 0.080(8) 0.091(8) 0.054(5) 0.013(5) 0.004(5) 0.013(6)
C58 0.074(8) 0.111(11) 0.124(11) -0.031(9) -0.005(8) -0.008(8)
C59 0.146(14) 0.119(12) 0.090(9) 0.012(9) -0.008(9) 0.047(11)
C63 0.040(5) 0.096(8) 0.041(4) 0.007(4) 0.013(4) 0.004(5)
C62 0.072(7) 0.082(7) 0.032(4) -0.001(4) 0.016(4) 0.012(5)
C61 0.057(6) 0.075(6) 0.031(4) -0.012(4) 0.014(4) 0.004(5)
C65 0.053(4) 0.063(5) 0.041(3) 0.004(4) 0.014(3) 0.004(5)
C64 0.070(7) 0.064(5) 0.042(4) 0.013(4) 0.021(4) 0.013(5)
C66 0.118(11) 0.064(6) 0.065(6) -0.010(5) 0.020(6) 0.016(7)
C67 0.090(9) 0.116(10) 0.045(5) -0.021(6) 0.003(5) -0.013(7)
C68 0.073(8) 0.122(10) 0.062(6) 0.040(7) 0.007(5) 0.018(7)
C69 0.081(8) 0.055(5) 0.070(6) 0.022(5) 0.030(5) 0.002(5)
C70 0.051(5) 0.084(7) 0.059(4) 0.006(5) 0.021(4) 0.007(5)
C71 0.035(4) 0.032(3) 0.045(4) -0.001(3) 0.004(3) -0.011(3)
O71 0.042(3) 0.037(3) 0.040(3) 0.003(2) 0.006(2) -0.001(2)
C72 0.032(4) 0.022(3) 0.049(4) 0.003(3) -0.005(3) -0.010(3)
O72 0.046(3) 0.030(2) 0.037(3) 0.0024(19) 0.000(2) 0.006(2)

loop_
_atom_type_symbol
_atom_type_description
_atom_type_scat_dispersion_real
_atom_type_scat_dispersion_imag
_atom_type_scat_source
C C 0.0181 0.0091 'International Tables Vol C Tables 4.2.6.8 and 6.1.1.4'
H H 0.0000 0.0000 'International Tables Vol C Tables 4.2.6.8 and 6.1.1.4'
Ca Ca 0.3641 1.2855 'International Tables Vol C Tables 4.2.6.8 and 6.1.1.4'
Ir Ir -4.7710 6.5667 'International Tables Vol C Tables 4.2.6.8 and 6.1.1.4'
N N 0.0311 0.0180 'International Tables Vol C Tables 4.2.6.8 and 6.1.1.4'
O O 0.0492 0.0322 'International Tables Vol C Tables 4.2.6.8 and 6.1.1.4'

loop_
_geom_angle_atom_site_label_1
_geom_angle_atom_site_label_2
_geom_angle_atom_site_label_3
_geom_angle
_geom_angle_site_symmetry_1
_geom_angle_site_symmetry_3
_geom_angle_publ_flag
C72 Ir1 C71 98.4(3) . . ?
C72 Ir1 C63 128.1(3) . . ?
C71 Ir1 C63 119.4(3) . . ?
C72 Ir1 C64 101.0(3) . . ?
C71 Ir1 C64 155.8(3) . . ?
C63 Ir1 C64 36.39(8) . . ?
C72 Ir1 C62 161.4(2) . . ?
C71 Ir1 C62 99.8(2) . . ?
C63 Ir1 C62 36.34(7) . . ?
C64 Ir1 C62 60.42(8) . . ?
C72 Ir1 C65 105.2(3) . . ?
C71 Ir1 C65 147.8(3) . . ?
C63 Ir1 C65 60.31(9) . . ?
C64 Ir1 C65 36.07(7) . . ?
C62 Ir1 C65 60.05(8) . . ?
C72 Ir1 C61 136.4(3) . . ?
C71 Ir1 C61 113.1(3) . . ?
C63 Ir1 C61 60.25(8) . . ?
C64 Ir1 C61 60.08(8) . . ?
C62 Ir1 C61 35.99(8) . . ?
C65 Ir1 C61 35.84(7) . . ?
C72 Ir1 Ca1 57.28(19) . . ?
C71 Ir1 Ca1 57.3(2) . . ?
C63 Ir1 Ca1 174.56(19) . . ?
C64 Ir1 Ca1 146.78(16) . . ?
C62 Ir1 Ca1 138.34(18) . . ?
C65 Ir1 Ca1 119.68(12) . . ?
C61 Ir1 Ca1 116.17(13) . . ?
C72 Ir1 Ca2 57.5(2) . . ?
C71 Ir1 Ca2 57.3(2) . . ?
C63 Ir1 Ca2 113.74(13) . . ?
C64 Ir1 Ca2 123.75(15) . . ?
C62 Ir1 Ca2 131.52(15) . . ?
C65 Ir1 Ca2 154.88(17) . . ?
C61 Ir1 Ca2 166.06(16) . . ?
Ca1 Ir1 Ca2 68.73(4) . . ?
O71 Ca1 O72 78.18(18) . . ?
O71 Ca1 N1 139.0(2) . . ?
O72 Ca1 N1 89.81(19) . . ?
O71 Ca1 N3 109.8(2) . . ?
O72 Ca1 N3 171.5(2) . . ?
N1 Ca1 N3 82.2(2) . . ?
O72 Ca2 O71 78.30(18) . . ?
O72 Ca2 N33 112.6(2) . . ?
O71 Ca2 N33 168.5(2) . . ?
O72 Ca2 N31 133.9(2) . . ?
O71 Ca2 N31 88.3(2) . . ?
N33 Ca2 N31 81.5(2) . . ?
C1 N1 C6 118.7(6) . . ?
C1 N1 Ca1 125.2(5) . . ?
C6 N1 Ca1 116.0(4) . . ?
N1 C1 C2 125.0(6) . . ?
N1 C1 C4 120.7(7) . . ?
C2 C1 C4 114.3(6) . . ?
C3 C2 C1 130.9(6) . . ?
N3 C3 C2 126.3(7) . . ?
N3 C3 C5 120.7(7) . . ?
C2 C3 C5 112.9(6) . . ?
C3 N3 C18 119.9(6) . . ?
C3 N3 Ca1 124.4(5) . . ?
C18 N3 Ca1 115.7(4) . . ?
C7 C6 N1 118.6(7) . . ?
C7 C6 C11 120.5(7) . . ?
N1 C6 C11 120.8(7) . . ?
C8 C7 C6 118.7(7) . . ?
C8 C7 C12 119.3(7) . . ?
C6 C7 C12 122.0(7) . . ?
C9 C8 C7 120.5(8) . . ?
C10 C9 C8 120.8(8) . . ?
C9 C10 C11 123.0(9) . . ?
C10 C11 C6 116.3(8) . . ?
C10 C11 C15 121.1(8) . . ?
C6 C11 C15 122.6(7) . . ?
C7 C12 C14 113.2(7) . . ?
C7 C12 C13 110.3(7) . . ?
C14 C12 C13 110.6(8) . . ?
C11 C15 C17 112.4(8) . . ?
C11 C15 C16 111.3(8) . . ?
C17 C15 C16 109.7(7) . . ?
C23 C18 C19 120.7(8) . . ?
C23 C18 N3 119.8(7) . . ?
C19 C18 N3 119.5(8) . . ?
C20 C19 C18 117.6(9) . . ?
C20 C19 C24 120.3(9) . . ?
C18 C19 C24 122.0(8) . . ?
C19 C20 C21 121.0(10) . . ?
C22 C21 C20 120.2(9) . . ?
C21 C22 C23 120.9(10) . . ?
C18 C23 C22 119.4(9) . . ?
C18 C23 C27 123.2(8) . . ?
C22 C23 C27 117.3(9) . . ?
C25 C24 C26 110.8(9) . . ?
C25 C24 C19 112.2(8) . . ?
C26 C24 C19 113.0(9) . . ?
C23 C27 C28 110.5(8) . . ?
C23 C27 C29 112.3(9) . . ?
C28 C27 C29 111.8(9) . . ?
C31 N31 C36 116.9(7) . . ?
C31 N31 Ca2 125.0(5) . . ?
C36 N31 Ca2 118.0(5) . . ?
N31 C31 C32 126.8(8) . . ?
N31 C31 C34 119.0(8) . . ?
C32 C31 C34 114.1(8) . . ?
C31 C32 C33 130.9(7) . . ?
N33 C33 C32 124.3(7) . . ?
N33 C33 C35 120.8(8) . . ?
C32 C33 C35 114.8(7) . . ?
C33 N33 C48 118.5(7) . . ?
C33 N33 Ca2 126.5(5) . . ?
C48 N33 Ca2 115.0(5) . . ?
C41 C36 C37 118.7(8) . . ?
C41 C36 N31 121.8(7) . . ?
C37 C36 N31 119.5(7) . . ?
C38 C37 C36 120.0(8) . . ?
C38 C37 C42 118.8(8) . . ?
C36 C37 C42 121.1(8) . . ?
C39 C38 C37 120.6(9) . . ?
C38 C39 C40 120.1(9) . . ?
C39 C40 C41 120.7(9) . . ?
C40 C41 C36 119.6(9) . . ?
C40 C41 C45 120.3(8) . . ?
C36 C41 C45 120.1(8) . . ?
C37 C42 C43 112.7(9) . . ?
C37 C42 C44 113.6(9) . . ?
C43 C42 C44 108.1(8) . . ?
C46 C45 C47 110.1(8) . . ?
C46 C45 C41 111.6(8) . . ?
C47 C45 C41 110.9(8) . . ?
C53 C48 C49 119.7(8) . . ?
C53 C48 N33 121.2(9) . . ?
C49 C48 N33 118.9(7) . . ?
C53 C48 Ca2 119.3(6) . . ?
C49 C48 Ca2 102.3(5) . . ?
N33 C48 Ca2 41.4(3) . . ?
C50 C49 C48 117.3(9) . . ?
C50 C49 C54 120.0(10) . . ?
C48 C49 C54 122.7(8) . . ?
C49 C50 C51 121.9(12) . . ?
C52 C51 C50 119.0(10) . . ?
C51 C52 C53 121.4(10) . . ?
C52 C53 C48 120.6(11) . . ?
C52 C53 C57 118.8(9) . . ?
C48 C53 C57 120.6(8) . . ?
C55 C54 C56 109.2(9) . . ?
C55 C54 C49 111.7(9) . . ?
C56 C54 C49 115.8(9) . . ?
C53 C57 C58 109.7(9) . . ?
C53 C57 C59 112.3(11) . . ?
C58 C57 C59 110.3(10) . . ?
C64 C63 C62 108.0 . . ?
C64 C63 C68 125.7(7) . . ?
C62 C63 C68 126.1(7) . . ?
C64 C63 Ir1 72.3(2) . . ?
C62 C63 Ir1 72.5(2) . . ?
C68 C63 Ir1 124.8(5) . . ?
C61 C62 C63 108.0 . . ?
C61 C62 C67 125.4(7) . . ?
C63 C62 C67 126.6(7) . . ?
C61 C62 Ir1 72.9(2) . . ?
C63 C62 Ir1 71.1(2) . . ?
C67 C62 Ir1 123.1(5) . . ?
C65 C61 C62 108.0 . . ?
C65 C61 C66 127.0(7) . . ?
C62 C61 C66 124.8(7) . . ?
C65 C61 Ir1 71.9(2) . . ?
C62 C61 Ir1 71.10(19) . . ?
C66 C61 Ir1 126.2(6) . . ?
C61 C65 C64 108.0 . . ?
C61 C65 C70 126.8(6) . . ?
C64 C65 C70 124.8(6) . . ?
C61 C65 Ir1 72.2(2) . . ?
C64 C65 Ir1 71.0(2) . . ?
C70 C65 Ir1 128.0(4) . . ?
C63 C64 C65 108.0 . . ?
C63 C64 C69 125.8(6) . . ?
C65 C64 C69 126.2(6) . . ?
C63 C64 Ir1 71.33(19) . . ?
C65 C64 Ir1 73.0(2) . . ?
C69 C64 Ir1 123.1(5) . . ?
O71 C71 Ir1 132.1(5) . . ?
O71 C71 Ca1 59.3(4) . . ?
Ir1 C71 Ca1 85.9(3) . . ?
O71 C71 Ca2 60.1(4) . . ?
Ir1 C71 Ca2 86.4(2) . . ?
Ca1 C71 Ca2 84.0(2) . . ?
C71 O71 Ca1 91.9(4) . . ?
C71 O71 Ca2 91.3(4) . . ?
Ca1 O71 Ca2 101.5(2) . . ?
O72 C72 Ir1 131.9(5) . . ?
O72 C72 Ca1 61.1(3) . . ?
Ir1 C72 Ca1 86.1(2) . . ?
O72 C72 Ca2 58.1(3) . . ?
Ir1 C72 Ca2 86.3(2) . . ?
Ca1 C72 Ca2 83.9(2) . . ?
C72 O72 Ca2 93.1(4) . . ?
C72 O72 Ca1 89.7(4) . . ?
Ca2 O72 Ca1 101.6(2) . . ?

loop_
_geom_bond_atom_site_label_1
_geom_bond_atom_site_label_2
_geom_bond_distance
_geom_bond_site_symmetry_2
_geom_bond_publ_flag
Ir1 C72 1.909(7) . ?
Ir1 C71 1.915(7) . ?
Ir1 C63 2.268(5) . ?
Ir1 C64 2.280(6) . ?
Ir1 C62 2.286(5) . ?
Ir1 C65 2.306(5) . ?
Ir1 C61 2.310(6) . ?
Ir1 Ca1 3.1944(14) . ?
Ir1 Ca2 3.2237(15) . ?
Ca1 O71 2.320(5) . ?
Ca1 O72 2.359(5) . ?
Ca1 N1 2.365(6) . ?
Ca1 N3 2.372(6) . ?
Ca2 O72 2.315(5) . ?
Ca2 O71 2.358(5) . ?
Ca2 N33 2.361(6) . ?
Ca2 N31 2.365(7) . ?
N1 C1 1.323(9) . ?
N1 C6 1.428(9) . ?
C1 C2 1.432(11) . ?
C1 C4 1.517(10) . ?
C2 C3 1.403(11) . ?
C3 N3 1.311(9) . ?
C3 C5 1.521(10) . ?
N3 C18 1.426(10) . ?
C6 C7 1.413(11) . ?
C6 C11 1.432(11) . ?
C7 C8 1.394(11) . ?
C7 C12 1.525(11) . ?
C8 C9 1.381(13) . ?
C9 C10 1.337(13) . ?
C10 C11 1.407(11) . ?
C11 C15 1.496(12) . ?
C12 C14 1.533(13) . ?
C12 C13 1.543(12) . ?
C15 C17 1.510(12) . ?
C15 C16 1.528(13) . ?
C18 C23 1.390(12) . ?
C18 C19 1.421(12) . ?
C19 C20 1.400(13) . ?
C19 C24 1.522(13) . ?
C20 C21 1.414(16) . ?
C21 C22 1.341(15) . ?
C22 C23 1.414(12) . ?
C23 C27 1.523(13) . ?
C24 C25 1.504(13) . ?
C24 C26 1.512(14) . ?
C27 C28 1.545(16) . ?
C27 C29 1.546(14) . ?
N31 C31 1.329(10) . ?
N31 C36 1.434(10) . ?
C31 C32 1.391(12) . ?
C31 C34 1.539(12) . ?
C32 C33 1.409(12) . ?
C33 N33 1.330(10) . ?
C33 C35 1.532(11) . ?
N33 C48 1.429(10) . ?
C36 C41 1.403(12) . ?
C36 C37 1.414(11) . ?
C37 C38 1.390(12) . ?
C37 C42 1.510(12) . ?
C38 C39 1.368(15) . ?
C39 C40 1.388(14) . ?
C40 C41 1.391(13) . ?
C41 C45 1.552(12) . ?
C42 C43 1.519(13) . ?
C42 C44 1.540(13) . ?
C45 C46 1.512(13) . ?
C45 C47 1.527(13) . ?
C48 C53 1.396(12) . ?
C48 C49 1.421(13) . ?
C49 C50 1.386(12) . ?
C49 C54 1.525(14) . ?
C50 C51 1.409(17) . ?
C51 C52 1.352(18) . ?
C52 C53 1.370(14) . ?
C53 C57 1.544(15) . ?
C54 C55 1.492(14) . ?
C54 C56 1.493(15) . ?
C57 C58 1.545(16) . ?
C57 C59 1.546(16) . ?
C63 C64 1.4200 . ?
C63 C62 1.4200 . ?
C63 C68 1.517(11) . ?
C62 C61 1.4200 . ?
C62 C67 1.521(12) . ?
C61 C65 1.4200 . ?
C61 C66 1.486(11) . ?
C65 C64 1.4200 . ?
C65 C70 1.512(10) . ?
C64 C69 1.521(11) . ?
C71 O71 1.299(8) . ?
C72 O72 1.314(9) . ?
